data_4088830
loop_
_publ_author_name
'Walewska, Ma\/lgorzata'
'Hlina, Johann'
'Baumgartner, Judith'
'M\"uller, Thomas'
'Marschner, Christoph'

_publ_section_title
;
 Basic Reactivity Pattern of a Cyclic Disilylated Germylene.
;
_journal_issue 16
_journal_name_full Organometallics
_journal_page_first 2728
_journal_page_last 2737
_journal_paper_doi 10.1021/acs.organomet.6b00482
_journal_volume 35
_journal_year 2016
_chemical_formula_sum 'C37 H96 Ge2 S2 Si16'
_chemical_formula_weight 1199.88
_space_group_IT_number 15
_space_group_name_Hall '-C 2yc'
_space_group_name_H-M_alt 'C 1 2/c 1'
_symmetry_cell_setting monoclinic
_symmetry_space_group_name_H-M 'C 1 2/c 1'
_atom_sites_solution_hydrogens geom
_atom_sites_solution_primary direct
_atom_sites_solution_secondary difmap
_audit_creation_method SHELXL-97
_cell_angle_alpha 90.00
_cell_angle_beta 93.164(10)
_cell_angle_gamma 90.00
_cell_formula_units_Z 4
_cell_length_a 24.426(11)
_cell_length_b 9.832(4)
_cell_length_c 28.905(10)
_cell_measurement_reflns_used 873
_cell_measurement_temperature 100(2)
_cell_measurement_theta_max 26.32
_cell_measurement_theta_min 2.33
_cell_volume 6931(5)
_computing_cell_refinement 'Bruker SMART'
_computing_data_collection 'Bruker SMART'
_computing_data_reduction 'Bruker SAINT'
_computing_molecular_graphics 'Bruker SHELXTL'
_computing_publication_material 'Bruker SHELXTL'
_computing_structure_refinement 'SHELXL-97 (Sheldrick, 1997)'
_computing_structure_solution 'SHELXS-97 (Sheldrick, 1990)'
_diffrn_ambient_temperature 100(2)
_diffrn_measured_fraction_theta_full 0.999
_diffrn_measured_fraction_theta_max 0.999
_diffrn_measurement_device_type 'SMART APEX'
_diffrn_measurement_method '\w scans'
_diffrn_radiation_monochromator graphite
_diffrn_radiation_source 'fine-focus sealed tube'
_diffrn_radiation_type MoK\a
_diffrn_radiation_wavelength 0.71073
_diffrn_reflns_av_R_equivalents 0.1686
_diffrn_reflns_av_sigmaI/netI 0.1421
_diffrn_reflns_limit_h_max 30
_diffrn_reflns_limit_h_min -29
_diffrn_reflns_limit_k_max 12
_diffrn_reflns_limit_k_min -12
_diffrn_reflns_limit_l_max 35
_diffrn_reflns_limit_l_min -35
_diffrn_reflns_number 25981
_diffrn_reflns_theta_full 26.00
_diffrn_reflns_theta_max 26.00
_diffrn_reflns_theta_min 1.41
_exptl_absorpt_coefficient_mu 1.227
_exptl_absorpt_correction_T_max 0.8667
_exptl_absorpt_correction_T_min 0.7250
_exptl_absorpt_correction_type multi-scan
_exptl_absorpt_process_details SADABS
_exptl_crystal_colour yellow
_exptl_crystal_density_diffrn 1.150
_exptl_crystal_density_method 'not measured'
_exptl_crystal_description plates
_exptl_crystal_F_000 2552
_exptl_crystal_size_max 0.28
_exptl_crystal_size_mid 0.24
_exptl_crystal_size_min 0.12
_refine_diff_density_max 1.027
_refine_diff_density_min -0.998
_refine_diff_density_rms 0.171
_refine_ls_extinction_method none
_refine_ls_goodness_of_fit_ref 1.019
_refine_ls_hydrogen_treatment constr
_refine_ls_matrix_type full
_refine_ls_number_parameters 284
_refine_ls_number_reflns 6802
_refine_ls_number_restraints 0
_refine_ls_restrained_S_all 1.019
_refine_ls_R_factor_all 0.1235
_refine_ls_R_factor_gt 0.0769
_refine_ls_shift/su_max 0.000
_refine_ls_shift/su_mean 0.000
_refine_ls_structure_factor_coef Fsqd
_refine_ls_weighting_details 'calc w=1/[\s^2^(Fo^2^)+(0.0641P)^2^+0.0000P] where P=(Fo^2^+2Fc^2^)/3'
_refine_ls_weighting_scheme calc
_refine_ls_wR_factor_gt 0.1488
_refine_ls_wR_factor_ref 0.1661
_reflns_number_gt 4613
_reflns_number_total 6802
_reflns_threshold_expression >2sigma(I)
_cod_data_source_file om6b00482_si_002.cif
_cod_data_source_block 7a_1108j
_cod_original_sg_symbol_H-M C2/c
_cod_database_code 4088830

loop_
_symmetry_equiv_pos_as_xyz
'x, y, z'
'-x, y, -z+1/2'
'x+1/2, y+1/2, z'
'-x+1/2, y+1/2, -z+1/2'
'-x, -y, -z'
'x, -y, z-1/2'
'-x+1/2, -y+1/2, -z'
'x+1/2, -y+1/2, z-1/2'

loop_
_atom_site_label
_atom_site_type_symbol
_atom_site_fract_x
_atom_site_fract_y
_atom_site_fract_z
_atom_site_U_iso_or_equiv
_atom_site_adp_type
_atom_site_occupancy
_atom_site_symmetry_multiplicity
_atom_site_calc_flag
_atom_site_refinement_flags
Ge1 Ge 0.25818(3) 0.19503(6) 0.05145(2) 0.01334(18) Uani 1 1 d .
S1 S 0.26976(6) 0.40308(14) 0.01769(5) 0.0172(3) Uani 1 1 d .
Si1 Si 0.18284(7) 0.19980(16) 0.10370(6) 0.0174(4) Uani 1 1 d .
Si2 Si 0.22170(7) 0.12079(16) 0.17482(6) 0.0180(4) Uani 1 1 d .
Si3 Si 0.31495(7) 0.17146(16) 0.17244(6) 0.0185(4) Uani 1 1 d .
Si4 Si 0.34001(7) 0.10832(16) 0.09678(6) 0.0155(4) Uani 1 1 d .
Si5 Si 0.14995(7) 0.42430(17) 0.11028(6) 0.0212(4) Uani 1 1 d .
Si6 Si 0.10766(7) 0.05601(17) 0.08346(6) 0.0207(4) Uani 1 1 d .
Si7 Si 0.34772(7) -0.13306(17) 0.08935(6) 0.0205(4) Uani 1 1 d .
Si8 Si 0.42612(7) 0.21783(17) 0.09133(6) 0.0221(4) Uani 1 1 d .
C1 C 0.1903(3) 0.2022(7) 0.2262(2) 0.0280(15) Uani 1 1 d .
H1A H 0.1517 0.1760 0.2267 0.042 Uiso 1 1 calc R
H1B H 0.1931 0.3013 0.2238 0.042 Uiso 1 1 calc R
H1C H 0.2099 0.1715 0.2548 0.042 Uiso 1 1 calc R
C2 C 0.2139(3) -0.0697(6) 0.1805(2) 0.0248(15) Uani 1 1 d .
H2A H 0.2357 -0.1016 0.2078 0.037 Uiso 1 1 calc R
H2B H 0.2268 -0.1142 0.1527 0.037 Uiso 1 1 calc R
H2C H 0.1752 -0.0921 0.1838 0.037 Uiso 1 1 calc R
C3 C 0.3257(3) 0.3608(6) 0.1810(2) 0.0296(16) Uani 1 1 d .
H3A H 0.3056 0.3915 0.2075 0.044 Uiso 1 1 calc R
H3B H 0.3123 0.4094 0.1531 0.044 Uiso 1 1 calc R
H3C H 0.3649 0.3794 0.1869 0.044 Uiso 1 1 calc R
C4 C 0.3536(3) 0.0844(8) 0.2226(2) 0.0325(17) Uani 1 1 d .
H4A H 0.3931 0.0988 0.2202 0.049 Uiso 1 1 calc R
H4B H 0.3457 -0.0133 0.2217 0.049 Uiso 1 1 calc R
H4C H 0.3422 0.1227 0.2518 0.049 Uiso 1 1 calc R
C5 C 0.2024(3) 0.5432(6) 0.1380(3) 0.0330(17) Uani 1 1 d .
H5A H 0.2346 0.5464 0.1192 0.050 Uiso 1 1 calc R
H5B H 0.2133 0.5108 0.1692 0.050 Uiso 1 1 calc R
H5C H 0.1866 0.6346 0.1399 0.050 Uiso 1 1 calc R
C6 C 0.1278(3) 0.4926(6) 0.0523(2) 0.0328(17) Uani 1 1 d .
H6A H 0.1168 0.5879 0.0553 0.049 Uiso 1 1 calc R
H6B H 0.0966 0.4395 0.0394 0.049 Uiso 1 1 calc R
H6C H 0.1582 0.4864 0.0317 0.049 Uiso 1 1 calc R
C7 C 0.0887(3) 0.4203(7) 0.1474(2) 0.0343(17) Uani 1 1 d .
H7A H 0.0759 0.5134 0.1523 0.051 Uiso 1 1 calc R
H7B H 0.0993 0.3785 0.1774 0.051 Uiso 1 1 calc R
H7C H 0.0593 0.3670 0.1318 0.051 Uiso 1 1 calc R
C8 C 0.0584(3) 0.1386(7) 0.0407(2) 0.0340(17) Uani 1 1 d .
H8A H 0.0769 0.1586 0.0122 0.051 Uiso 1 1 calc R
H8B H 0.0449 0.2234 0.0538 0.051 Uiso 1 1 calc R
H8C H 0.0275 0.0772 0.0336 0.051 Uiso 1 1 calc R
C9 C 0.0695(3) 0.0267(7) 0.1377(2) 0.0356(18) Uani 1 1 d .
H9A H 0.0516 0.1113 0.1465 0.053 Uiso 1 1 calc R
H9B H 0.0954 -0.0023 0.1629 0.053 Uiso 1 1 calc R
H9C H 0.0417 -0.0441 0.1318 0.053 Uiso 1 1 calc R
C10 C 0.1292(3) -0.1120(6) 0.0591(2) 0.0306(17) Uani 1 1 d .
H10A H 0.0966 -0.1672 0.0512 0.046 Uiso 1 1 calc R
H10B H 0.1529 -0.1600 0.0822 0.046 Uiso 1 1 calc R
H10C H 0.1493 -0.0963 0.0312 0.046 Uiso 1 1 calc R
C11 C 0.4150(3) 0.4063(6) 0.0812(2) 0.0301(16) Uani 1 1 d .
H11A H 0.4489 0.4475 0.0712 0.045 Uiso 1 1 calc R
H11B H 0.4047 0.4494 0.1101 0.045 Uiso 1 1 calc R
H11C H 0.3856 0.4196 0.0572 0.045 Uiso 1 1 calc R
C12 C 0.4736(3) 0.1416(7) 0.0493(2) 0.0288(16) Uani 1 1 d .
H12A H 0.4534 0.1253 0.0196 0.043 Uiso 1 1 calc R
H12B H 0.4882 0.0553 0.0617 0.043 Uiso 1 1 calc R
H12C H 0.5039 0.2045 0.0447 0.043 Uiso 1 1 calc R
C13 C 0.4640(3) 0.1915(8) 0.1493(2) 0.0382(18) Uani 1 1 d .
H13A H 0.4645 0.0944 0.1569 0.057 Uiso 1 1 calc R
H13B H 0.4454 0.2417 0.1732 0.057 Uiso 1 1 calc R
H13C H 0.5017 0.2248 0.1479 0.057 Uiso 1 1 calc R
C14 C 0.4125(3) -0.1801(6) 0.0611(2) 0.0326(17) Uani 1 1 d .
H14A H 0.4141 -0.2790 0.0572 0.049 Uiso 1 1 calc R
H14B H 0.4443 -0.1498 0.0807 0.049 Uiso 1 1 calc R
H14C H 0.4131 -0.1359 0.0307 0.049 Uiso 1 1 calc R
C15 C 0.3513(3) -0.2208(7) 0.1469(2) 0.0362(18) Uani 1 1 d .
H15A H 0.3175 -0.2030 0.1627 0.054 Uiso 1 1 calc R
H15B H 0.3828 -0.1862 0.1659 0.054 Uiso 1 1 calc R
H15C H 0.3554 -0.3189 0.1424 0.054 Uiso 1 1 calc R
C16 C 0.2879(3) -0.2006(6) 0.0531(2) 0.0328(17) Uani 1 1 d .
H16A H 0.2875 -0.1598 0.0222 0.049 Uiso 1 1 calc R
H16B H 0.2538 -0.1777 0.0677 0.049 Uiso 1 1 calc R
H16C H 0.2910 -0.2996 0.0506 0.049 Uiso 1 1 calc R
C17 C 1.0000 0.1713(12) 0.2500 0.048(3) Uani 1 2 d S
C18 C 1.0000 0.4347(13) 0.2500 0.069(4) Uani 1 2 d S
C19 C 0.9727(7) 0.0409(15) 0.2356(5) 0.043(4) Uani 0.50 1 d P
C20 C 1.0000 -0.0866(14) 0.2500 0.072(4) Uani 1 2 d S
C21 C 0.9795(6) 0.3031(15) 0.2348(5) 0.035(3) Uani 0.50 1 d P

loop_
_atom_site_aniso_label
_atom_site_aniso_U_11
_atom_site_aniso_U_22
_atom_site_aniso_U_33
_atom_site_aniso_U_23
_atom_site_aniso_U_13
_atom_site_aniso_U_12
Ge1 0.0141(3) 0.0065(3) 0.0194(3) 0.0003(3) 0.0010(2) 0.0000(3)
S1 0.0232(9) 0.0072(7) 0.0210(8) 0.0012(6) 0.0002(7) -0.0026(6)
Si1 0.0194(9) 0.0102(8) 0.0227(9) 0.0007(7) 0.0020(7) -0.0008(7)
Si2 0.0197(9) 0.0119(8) 0.0222(9) 0.0004(7) 0.0010(7) -0.0023(7)
Si3 0.0205(10) 0.0134(9) 0.0215(9) -0.0003(7) 0.0005(7) -0.0007(7)
Si4 0.0165(9) 0.0105(8) 0.0195(9) 0.0010(7) 0.0016(7) 0.0005(7)
Si5 0.0229(10) 0.0118(9) 0.0290(10) -0.0011(7) 0.0031(8) 0.0039(7)
Si6 0.0198(10) 0.0159(9) 0.0264(10) 0.0020(7) 0.0012(8) -0.0042(7)
Si7 0.0250(10) 0.0098(8) 0.0268(10) 0.0015(7) 0.0020(8) 0.0017(7)
Si8 0.0177(9) 0.0178(9) 0.0306(10) 0.0018(8) -0.0008(8) -0.0016(7)
C1 0.029(4) 0.024(4) 0.032(4) 0.000(3) 0.003(3) 0.000(3)
C2 0.030(4) 0.016(3) 0.027(4) 0.004(3) -0.003(3) -0.001(3)
C3 0.033(4) 0.020(3) 0.036(4) -0.010(3) 0.005(3) -0.008(3)
C4 0.031(4) 0.047(5) 0.020(4) 0.005(3) 0.001(3) -0.001(3)
C5 0.034(4) 0.018(3) 0.047(5) -0.003(3) 0.000(4) 0.001(3)
C6 0.037(4) 0.017(3) 0.044(4) 0.000(3) -0.004(4) 0.010(3)
C7 0.027(4) 0.032(4) 0.044(5) -0.004(3) 0.008(3) 0.003(3)
C8 0.029(4) 0.036(4) 0.037(4) 0.003(3) 0.000(3) 0.000(3)
C9 0.029(4) 0.035(4) 0.043(5) 0.004(3) 0.005(4) -0.011(3)
C10 0.030(4) 0.016(3) 0.046(4) -0.010(3) 0.001(3) -0.009(3)
C11 0.030(4) 0.018(3) 0.042(4) 0.005(3) 0.003(3) -0.005(3)
C12 0.024(4) 0.026(4) 0.037(4) 0.005(3) 0.004(3) 0.003(3)
C13 0.022(4) 0.053(5) 0.038(4) 0.005(4) -0.008(3) -0.003(4)
C14 0.038(4) 0.013(3) 0.048(4) 0.000(3) 0.012(4) 0.007(3)
C15 0.047(5) 0.023(4) 0.039(4) 0.012(3) 0.002(4) 0.006(3)
C16 0.038(4) 0.011(3) 0.048(4) -0.001(3) -0.001(3) 0.000(3)
C17 0.060(8) 0.053(8) 0.030(6) 0.000 0.014(6) 0.000
C18 0.113(13) 0.045(8) 0.050(8) 0.000 0.026(8) 0.000
C19 0.063(11) 0.036(9) 0.031(9) -0.002(7) 0.014(8) -0.009(8)
C20 0.104(13) 0.048(8) 0.064(9) 0.000 0.005(9) 0.000
C21 0.023(8) 0.044(9) 0.037(8) 0.016(7) 0.001(6) -0.002(7)

loop_
_atom_type_symbol
_atom_type_description
_atom_type_scat_dispersion_real
_atom_type_scat_dispersion_imag
_atom_type_scat_source
C C 0.0033 0.0016 'International Tables Vol C Tables 4.2.6.8 and 6.1.1.4'
H H 0.0000 0.0000 'International Tables Vol C Tables 4.2.6.8 and 6.1.1.4'
Ge Ge 0.1547 1.8001 'International Tables Vol C Tables 4.2.6.8 and 6.1.1.4'
S S 0.1246 0.1234 'International Tables Vol C Tables 4.2.6.8 and 6.1.1.4'
Si Si 0.0817 0.0704 'International Tables Vol C Tables 4.2.6.8 and 6.1.1.4'

loop_
_geom_angle_atom_site_label_1
_geom_angle_atom_site_label_2
_geom_angle_atom_site_label_3
_geom_angle
_geom_angle_site_symmetry_1
_geom_angle_site_symmetry_3
S1 Ge1 S1 92.42(6) 7 .
S1 Ge1 Si1 110.44(7) 7 .
S1 Ge1 Si1 111.15(6) . .
S1 Ge1 Si4 120.61(6) 7 .
S1 Ge1 Si4 114.66(6) . .
Si1 Ge1 Si4 107.00(7) . .
Ge1 S1 Ge1 87.58(6) 7 .
Si2 Si1 Si5 111.21(9) . .
Si2 Si1 Si6 106.84(9) . .
Si5 Si1 Si6 108.41(9) . .
Si2 Si1 Ge1 104.64(8) . .
Si5 Si1 Ge1 109.81(8) . .
Si6 Si1 Ge1 115.87(8) . .
C1 Si2 C2 107.7(3) . .
C1 Si2 Si3 111.8(2) . .
C2 Si2 Si3 108.5(2) . .
C1 Si2 Si1 112.8(2) . .
C2 Si2 Si1 111.4(2) . .
Si3 Si2 Si1 104.55(9) . .
C4 Si3 C3 106.5(3) . .
C4 Si3 Si2 109.1(2) . .
C3 Si3 Si2 109.5(2) . .
C4 Si3 Si4 116.3(2) . .
C3 Si3 Si4 109.6(2) . .
Si2 Si3 Si4 105.75(9) . .
Si8 Si4 Si3 102.46(9) . .
Si8 Si4 Si7 111.68(9) . .
Si3 Si4 Si7 111.48(9) . .
Si8 Si4 Ge1 119.99(8) . .
Si3 Si4 Ge1 98.91(8) . .
Si7 Si4 Ge1 111.03(8) . .
C6 Si5 C5 108.5(3) . .
C6 Si5 C7 108.6(3) . .
C5 Si5 C7 108.3(3) . .
C6 Si5 Si1 110.4(2) . .
C5 Si5 Si1 112.9(2) . .
C7 Si5 Si1 108.1(2) . .
C8 Si6 C10 108.5(3) . .
C8 Si6 C9 106.7(3) . .
C10 Si6 C9 109.7(3) . .
C8 Si6 Si1 111.6(2) . .
C10 Si6 Si1 112.8(2) . .
C9 Si6 Si1 107.3(2) . .
C16 Si7 C15 109.3(3) . .
C16 Si7 C14 108.7(3) . .
C15 Si7 C14 105.9(3) . .
C16 Si7 Si4 109.8(2) . .
C15 Si7 Si4 112.2(2) . .
C14 Si7 Si4 110.8(2) . .
C12 Si8 C13 103.3(3) . .
C12 Si8 C11 112.3(3) . .
C13 Si8 C11 109.3(3) . .
C12 Si8 Si4 116.2(2) . .
C13 Si8 Si4 105.7(2) . .
C11 Si8 Si4 109.5(2) . .
C21 C17 C21 53.1(12) . 2_755
C21 C17 C19 122.8(8) . .
C21 C17 C19 173.6(9) 2_755 .
C21 C17 C19 173.6(9) . 2_755
C21 C17 C19 122.8(8) 2_755 2_755
C19 C17 C19 61.7(14) . 2_755
C21 C18 C21 53.2(12) . 2_755
C20 C19 C17 117.7(12) . .
C20 C19 C19 58.6(7) . 2_755
C17 C19 C19 59.2(7) . 2_755
C19 C20 C19 62.8(14) 2_755 .
C21 C21 C18 63.4(6) 2_755 .
C21 C21 C17 63.4(6) 2_755 .
C18 C21 C17 126.8(10) . .

loop_
_geom_bond_atom_site_label_1
_geom_bond_atom_site_label_2
_geom_bond_distance
_geom_bond_site_symmetry_2
Ge1 S1 2.2888(17) 7
Ge1 S1 2.2906(17) .
Ge1 Si1 2.4448(19) .
Ge1 Si4 2.4798(19) .
S1 Ge1 2.2889(17) 7
Si1 Si2 2.348(2) .
Si1 Si5 2.360(2) .
Si1 Si6 2.365(2) .
Si2 C1 1.887(7) .
Si2 C2 1.891(6) .
Si2 Si3 2.336(3) .
Si3 C4 1.891(7) .
Si3 C3 1.894(6) .
Si3 Si4 2.385(2) .
Si4 Si8 2.376(3) .
Si4 Si7 2.391(2) .
Si5 C6 1.858(7) .
Si5 C5 1.880(7) .
Si5 C7 1.889(7) .
Si6 C8 1.863(7) .
Si6 C10 1.882(6) .
Si6 C9 1.890(7) .
Si7 C16 1.871(7) .
Si7 C15 1.873(7) .
Si7 C14 1.879(7) .
Si8 C12 1.881(7) .
Si8 C13 1.886(7) .
Si8 C11 1.893(6) .
C17 C21 1.449(17) .
C17 C21 1.449(17) 2_755
C17 C19 1.494(17) .
C17 C19 1.494(17) 2_755
C18 C21 1.446(17) .
C18 C21 1.446(17) 2_755
C19 C20 1.469(18) .
C19 C19 1.53(3) 2_755
C20 C19 1.469(19) 2_755
C21 C21 1.30(3) 2_755

loop_
_geom_torsion_atom_site_label_1
_geom_torsion_atom_site_label_2
_geom_torsion_atom_site_label_3
_geom_torsion_atom_site_label_4
_geom_torsion
_geom_torsion_site_symmetry_1
_geom_torsion_site_symmetry_4
S1 Ge1 S1 Ge1 0.0 7 7
Si1 Ge1 S1 Ge1 -113.02(7) . 7
Si4 Ge1 S1 Ge1 125.47(6) . 7
S1 Ge1 Si1 Si2 133.43(7) 7 .
S1 Ge1 Si1 Si2 -125.47(7) . .
Si4 Ge1 Si1 Si2 0.41(9) . .
S1 Ge1 Si1 Si5 -107.14(8) 7 .
S1 Ge1 Si1 Si5 -6.04(10) . .
Si4 Ge1 Si1 Si5 119.85(8) . .
S1 Ge1 Si1 Si6 16.08(10) 7 .
S1 Ge1 Si1 Si6 117.18(9) . .
Si4 Ge1 Si1 Si6 -116.93(9) . .
Si5 Si1 Si2 C1 28.6(3) . .
Si6 Si1 Si2 C1 -89.5(2) . .
Ge1 Si1 Si2 C1 147.1(2) . .
Si5 Si1 Si2 C2 149.9(2) . .
Si6 Si1 Si2 C2 31.8(3) . .
Ge1 Si1 Si2 C2 -91.6(2) . .
Si5 Si1 Si2 Si3 -93.10(10) . .
Si6 Si1 Si2 Si3 148.78(9) . .
Ge1 Si1 Si2 Si3 25.39(10) . .
C1 Si2 Si3 C4 68.2(3) . .
C2 Si2 Si3 C4 -50.5(3) . .
Si1 Si2 Si3 C4 -169.5(2) . .
C1 Si2 Si3 C3 -48.1(3) . .
C2 Si2 Si3 C3 -166.8(3) . .
Si1 Si2 Si3 C3 74.2(2) . .
C1 Si2 Si3 Si4 -166.1(2) . .
C2 Si2 Si3 Si4 75.2(2) . .
Si1 Si2 Si3 Si4 -43.76(10) . .
C4 Si3 Si4 Si8 -73.7(3) . .
C3 Si3 Si4 Si8 47.1(3) . .
Si2 Si3 Si4 Si8 165.09(8) . .
C4 Si3 Si4 Si7 45.9(3) . .
C3 Si3 Si4 Si7 166.7(2) . .
Si2 Si3 Si4 Si7 -75.34(11) . .
C4 Si3 Si4 Ge1 162.8(3) . .
C3 Si3 Si4 Ge1 -76.4(2) . .
Si2 Si3 Si4 Ge1 41.53(9) . .
S1 Ge1 Si4 Si8 97.78(10) 7 .
S1 Ge1 Si4 Si8 -11.23(11) . .
Si1 Ge1 Si4 Si8 -134.98(9) . .
S1 Ge1 Si4 Si3 -152.19(7) 7 .
S1 Ge1 Si4 Si3 98.81(8) . .
Si1 Ge1 Si4 Si3 -24.95(8) . .
S1 Ge1 Si4 Si7 -34.97(10) 7 .
S1 Ge1 Si4 Si7 -143.98(8) . .
Si1 Ge1 Si4 Si7 92.27(9) . .
Si2 Si1 Si5 C6 172.6(3) . .
Si6 Si1 Si5 C6 -70.2(3) . .
Ge1 Si1 Si5 C6 57.3(3) . .
Si2 Si1 Si5 C5 51.0(3) . .
Si6 Si1 Si5 C5 168.2(3) . .
Ge1 Si1 Si5 C5 -64.3(3) . .
Si2 Si1 Si5 C7 -68.7(3) . .
Si6 Si1 Si5 C7 48.5(3) . .
Ge1 Si1 Si5 C7 176.0(2) . .
Si2 Si1 Si6 C8 159.5(3) . .
Si5 Si1 Si6 C8 39.5(3) . .
Ge1 Si1 Si6 C8 -84.4(3) . .
Si2 Si1 Si6 C10 -78.1(3) . .
Si5 Si1 Si6 C10 162.0(3) . .
Ge1 Si1 Si6 C10 38.1(3) . .
Si2 Si1 Si6 C9 43.0(3) . .
Si5 Si1 Si6 C9 -77.0(3) . .
Ge1 Si1 Si6 C9 159.1(3) . .
Si8 Si4 Si7 C16 -139.5(3) . .
Si3 Si4 Si7 C16 106.5(3) . .
Ge1 Si4 Si7 C16 -2.7(3) . .
Si8 Si4 Si7 C15 98.7(3) . .
Si3 Si4 Si7 C15 -15.2(3) . .
Ge1 Si4 Si7 C15 -124.5(3) . .
Si8 Si4 Si7 C14 -19.4(3) . .
Si3 Si4 Si7 C14 -133.4(3) . .
Ge1 Si4 Si7 C14 117.4(3) . .
Si3 Si4 Si8 C12 155.8(2) . .
Si7 Si4 Si8 C12 36.4(3) . .
Ge1 Si4 Si8 C12 -96.1(3) . .
Si3 Si4 Si8 C13 41.9(3) . .
Si7 Si4 Si8 C13 -77.5(3) . .
Ge1 Si4 Si8 C13 150.0(3) . .
Si3 Si4 Si8 C11 -75.7(3) . .
Si7 Si4 Si8 C11 164.9(2) . .
Ge1 Si4 Si8 C11 32.4(3) . .
C21 C17 C19 C20 174.8(9) . .
C21 C17 C19 C20 -136(8) 2_755 .
C19 C17 C19 C20 0.002(3) 2_755 .
C21 C17 C19 C19 174.8(9) . 2_755
C21 C17 C19 C19 -136(8) 2_755 2_755
C17 C19 C20 C19 -0.002(4) . 2_755
C21 C18 C21 C17 -0.006(5) 2_755 .
C19 C17 C21 C21 174.0(11) . 2_755
C19 C17 C21 C21 -52(9) 2_755 2_755
C21 C17 C21 C18 0.006(5) 2_755 .
C19 C17 C21 C18 174.0(11) . .
C19 C17 C21 C18 -52(9) 2_755 .
